data_1558387
loop_
_publ_author_name
'Jena, Satyam'
'Dhanalakshmi, Pandi'
'Bano, Gulista'
'Thilagar, Pakkirisamy'

_publ_section_title
;
 Delayed Fluorescence, Room Temperature Phosphorescence, and
 Mechanofluorochromic Naphthalimides: Differential Imaging of Normoxia and
 Hypoxia Live Cancer Cells.
;
_journal_issue 26
_journal_name_full 'The journal of physical chemistry. B'
_journal_page_first 5393
_journal_page_last 5406
_journal_paper_doi 10.1021/acs.jpcb.0c04115
_journal_volume 124
_journal_year 2020
_chemical_formula_sum 'C27 H22 N2 O2'
_chemical_formula_weight 406.46
_space_group_crystal_system triclinic
_space_group_IT_number 2
_space_group_name_Hall '-P 1'
_space_group_name_H-M_alt 'P -1'
_atom_sites_solution_hydrogens geom
_audit_creation_method SHELXL-2018/3
_cell_angle_alpha 79.620(5)
_cell_angle_beta 73.190(5)
_cell_angle_gamma 70.550(5)
_cell_formula_units_Z 2
_cell_length_a 7.8985(7)
_cell_length_b 11.3746(11)
_cell_length_c 13.1673(13)
_cell_measurement_reflns_used 3650
_cell_measurement_temperature 296(2)
_cell_measurement_theta_max 25.0
_cell_measurement_theta_min 1.9
_cell_volume 1063.19(18)
_computing_structure_refinement 'SHELXL-2018/3 (Sheldrick, 2018)'
_diffrn_ambient_temperature 296(2)
_diffrn_measured_fraction_theta_full 0.973
_diffrn_measured_fraction_theta_max 0.973
_diffrn_measurement_device_type 'Bruker APEX-II CCD'
_diffrn_measurement_method '\f and \w scans'
_diffrn_radiation_type MoK\a
_diffrn_radiation_wavelength 0.71073
_diffrn_reflns_av_R_equivalents 0.0378
_diffrn_reflns_av_unetI/netI 0.0481
_diffrn_reflns_Laue_measured_fraction_full 0.973
_diffrn_reflns_Laue_measured_fraction_max 0.973
_diffrn_reflns_limit_h_max 9
_diffrn_reflns_limit_h_min -9
_diffrn_reflns_limit_k_max 13
_diffrn_reflns_limit_k_min -13
_diffrn_reflns_limit_l_max 15
_diffrn_reflns_limit_l_min -15
_diffrn_reflns_number 9085
_diffrn_reflns_point_group_measured_fraction_full 0.973
_diffrn_reflns_point_group_measured_fraction_max 0.973
_diffrn_reflns_theta_full 24.991
_diffrn_reflns_theta_max 24.991
_diffrn_reflns_theta_min 1.907
_exptl_absorpt_coefficient_mu 0.081
_exptl_crystal_colour yellow
_exptl_crystal_density_diffrn 1.270
_exptl_crystal_description square
_exptl_crystal_F_000 428
_refine_diff_density_max 0.361
_refine_diff_density_min -0.524
_refine_diff_density_rms 0.110
_refine_ls_extinction_method none
_refine_ls_goodness_of_fit_ref 1.090
_refine_ls_hydrogen_treatment constr
_refine_ls_matrix_type full
_refine_ls_number_parameters 282
_refine_ls_number_reflns 3650
_refine_ls_number_restraints 0
_refine_ls_restrained_S_all 1.090
_refine_ls_R_factor_all 0.1037
_refine_ls_R_factor_gt 0.0864
_refine_ls_shift/su_max 0.000
_refine_ls_shift/su_mean 0.000
_refine_ls_structure_factor_coef Fsqd
_refine_ls_weighting_details 'w=1/[\s^2^(Fo^2^)+(0.2000P)^2^] where P=(Fo^2^+2Fc^2^)/3'
_refine_ls_weighting_scheme calc
_refine_ls_wR_factor_gt 0.2540
_refine_ls_wR_factor_ref 0.2757
_reflns_Friedel_coverage 0.000
_reflns_number_gt 2664
_reflns_number_total 3650
_reflns_threshold_expression 'I > 2\s(I)'
_cod_data_source_file jp0c04115_si_001.cif
_cod_data_source_block Compound4
_cod_depositor_comments 'Adding full bibliography for 1558383--1558387.cif.'
_cod_database_code 1558387
_shelx_shelxl_version_number 2018/3
_shelx_space_group_comment
;
The symmetry employed for this shelxl refinement is uniquely defined
by the following loop, which should always be used as a source of
symmetry information in preference to the above space-group names.
They are only intended as comments.
;

loop_
_space_group_symop_operation_xyz
'x, y, z'
'-x, -y, -z'

loop_
_atom_site_label
_atom_site_type_symbol
_atom_site_fract_x
_atom_site_fract_y
_atom_site_fract_z
_atom_site_U_iso_or_equiv
_atom_site_adp_type
_atom_site_occupancy
_atom_site_site_symmetry_order
_atom_site_calc_flag
_atom_site_refinement_flags_posn
_atom_site_refinement_flags_adp
_atom_site_refinement_flags_occupancy
_atom_site_disorder_assembly
_atom_site_disorder_group
O2 O 1.4308(3) 0.7409(3) 0.33913(19) 0.0928(8) Uani 1 1 d . . . . .
O1 O 1.0942(4) 0.5695(2) 0.21834(17) 0.0836(8) Uani 1 1 d . . . . .
N2 N 1.2666(3) 0.6535(2) 0.27774(17) 0.0582(7) Uani 1 1 d . . . . .
C19 C 0.9661(3) 0.6341(2) 0.39213(19) 0.0428(6) Uani 1 1 d . . . . .
C10 C 0.8639(4) 0.7911(3) 1.0293(2) 0.0632(8) Uani 1 1 d . . . . .
H8 H 0.890936 0.788679 1.093988 0.076 Uiso 1 1 calc R U . . .
C9 C 0.7552(3) 0.8994(3) 0.9878(2) 0.0607(8) Uani 1 1 d . . . . .
H7 H 0.710007 0.970824 1.024143 0.073 Uiso 1 1 calc R U . . .
C8 C 0.7120(3) 0.9036(2) 0.8924(2) 0.0512(7) Uani 1 1 d . . . . .
H6 H 0.639311 0.977677 0.864289 0.061 Uiso 1 1 calc R U . . .
C7 C 0.7775(3) 0.7969(2) 0.83886(18) 0.0429(6) Uani 1 1 d . . . . .
N1 N 0.7282(2) 0.79738(18) 0.74235(16) 0.0447(6) Uani 1 1 d . . . . .
C13 C 0.8700(3) 0.7706(2) 0.64816(19) 0.0415(6) Uani 1 1 d . . . . .
C14 C 1.0328(3) 0.8000(3) 0.6307(2) 0.0583(8) Uani 1 1 d . . . . .
H11 H 1.051935 0.834652 0.683674 0.070 Uiso 1 1 calc R U . . .
C15 C 1.1684(3) 0.7793(3) 0.5360(2) 0.0597(8) Uani 1 1 d . . . . .
H12 H 1.276089 0.800774 0.526682 0.072 Uiso 1 1 calc R U . . .
C16 C 1.1467(3) 0.7276(2) 0.4559(2) 0.0461(6) Uani 1 1 d . . . . .
C17 C 1.2918(3) 0.7101(3) 0.3552(2) 0.0587(8) Uani 1 1 d . . . . .
C25 C 1.4149(5) 0.6361(4) 0.1755(3) 0.0963(13) Uani 1 1 d . . . . .
H16 H 1.490086 0.678086 0.194547 0.116 Uiso 1 1 calc R U . . .
C26 C 1.3717(6) 0.7242(5) 0.0903(3) 0.1222(17) Uani 1 1 d . . . . .
H17 H 1.483374 0.724590 0.036359 0.183 Uiso 1 1 calc R U . . .
H19 H 1.312691 0.805819 0.115299 0.183 Uiso 1 1 calc R U . . .
H18 H 1.289451 0.702308 0.060874 0.183 Uiso 1 1 calc R U . . .
C27 C 1.5478(7) 0.5168(4) 0.1724(4) 0.145(2) Uani 1 1 d . . . . .
H20 H 1.492493 0.455460 0.167072 0.218 Uiso 1 1 calc R U . . .
H22 H 1.591082 0.496361 0.236275 0.218 Uiso 1 1 calc R U . . .
H21 H 1.650231 0.517538 0.111665 0.218 Uiso 1 1 calc R U . . .
C23 C 0.8456(3) 0.71086(19) 0.56872(18) 0.0367(6) Uani 1 1 d . . . . .
C24 C 0.9857(3) 0.69177(19) 0.47200(19) 0.0384(6) Uani 1 1 d . . . . .
C20 C 0.8136(4) 0.5947(2) 0.4083(2) 0.0516(7) Uani 1 1 d . . . . .
H13 H 0.800217 0.557408 0.354901 0.062 Uiso 1 1 calc R U . . .
C21 C 0.6777(3) 0.6101(2) 0.5045(2) 0.0501(7) Uani 1 1 d . . . . .
H14 H 0.576181 0.581132 0.515348 0.060 Uiso 1 1 calc R U . . .
C22 C 0.6930(3) 0.6675(2) 0.5827(2) 0.0421(6) Uani 1 1 d . . . . .
H15 H 0.600964 0.677967 0.646054 0.051 Uiso 1 1 calc R U . . .
C18 C 1.1107(4) 0.6162(2) 0.2900(2) 0.0559(7) Uani 1 1 d . . . . .
C1 C 0.5472(3) 0.8758(2) 0.73269(19) 0.0412(6) Uani 1 1 d . . . . .
C6 C 0.3921(3) 0.8537(2) 0.8059(2) 0.0479(6) Uani 1 1 d . . . . .
H5 H 0.405417 0.787706 0.859020 0.057 Uiso 1 1 calc R U . . .
C5 C 0.2167(3) 0.9310(3) 0.7991(2) 0.0573(8) Uani 1 1 d . . . . .
H4 H 0.112463 0.917215 0.848452 0.069 Uiso 1 1 calc R U . . .
C4 C 0.1965(4) 1.0265(3) 0.7208(3) 0.0654(8) Uani 1 1 d . . . . .
H3 H 0.078750 1.077846 0.716592 0.078 Uiso 1 1 calc R U . . .
C3 C 0.3494(4) 1.0472(3) 0.6481(3) 0.0764(9) Uani 1 1 d . . . . .
H2 H 0.335155 1.112277 0.594243 0.092 Uiso 1 1 calc R U . . .
C2 C 0.5255(4) 0.9719(2) 0.6540(2) 0.0615(8) Uani 1 1 d . . . . .
H1 H 0.628876 0.986717 0.604458 0.074 Uiso 1 1 calc R U . . .
C11 C 0.9324(4) 0.6867(3) 0.9749(2) 0.0670(8) Uani 1 1 d . . . . .
H9 H 1.009227 0.613872 1.001886 0.080 Uiso 1 1 calc R U . . .
C12 C 0.8884(4) 0.6884(2) 0.8800(2) 0.0557(7) Uani 1 1 d . . . . .
H10 H 0.933629 0.616538 0.844248 0.067 Uiso 1 1 calc R U . . .

loop_
_atom_site_aniso_label
_atom_site_aniso_U_11
_atom_site_aniso_U_22
_atom_site_aniso_U_33
_atom_site_aniso_U_23
_atom_site_aniso_U_13
_atom_site_aniso_U_12
O2 0.0532(13) 0.145(2) 0.0758(16) -0.0132(16) 0.0033(11) -0.0386(14)
O1 0.1226(19) 0.0757(15) 0.0505(13) -0.0275(12) -0.0096(12) -0.0259(14)
N2 0.0552(14) 0.0571(14) 0.0430(13) -0.0060(11) -0.0030(10) 0.0011(11)
C19 0.0499(13) 0.0293(11) 0.0438(14) -0.0068(10) -0.0171(11) 0.0015(10)
C10 0.0588(16) 0.089(2) 0.0480(16) -0.0179(15) -0.0159(13) -0.0211(15)
C9 0.0483(14) 0.0775(18) 0.0610(18) -0.0412(15) -0.0089(12) -0.0106(13)
C8 0.0386(12) 0.0527(14) 0.0589(16) -0.0239(13) -0.0091(11) -0.0022(10)
C7 0.0372(12) 0.0487(13) 0.0426(13) -0.0165(11) -0.0074(10) -0.0086(10)
N1 0.0360(10) 0.0484(11) 0.0469(12) -0.0166(10) -0.0096(9) -0.0032(9)
C13 0.0367(12) 0.0422(12) 0.0448(14) -0.0150(11) -0.0094(10) -0.0057(9)
C14 0.0453(14) 0.0739(18) 0.0643(17) -0.0290(15) -0.0106(12) -0.0195(13)
C15 0.0395(13) 0.0776(19) 0.0675(18) -0.0184(16) -0.0101(12) -0.0210(13)
C16 0.0372(12) 0.0465(13) 0.0489(15) -0.0054(11) -0.0094(11) -0.0058(10)
C17 0.0416(14) 0.0652(17) 0.0552(17) -0.0012(14) -0.0060(12) -0.0050(12)
C25 0.089(2) 0.104(3) 0.051(2) -0.004(2) 0.0092(17) 0.003(2)
C26 0.112(3) 0.136(4) 0.077(3) 0.041(3) 0.007(2) -0.036(3)
C27 0.113(3) 0.099(3) 0.122(4) -0.002(3) 0.056(3) 0.023(3)
C23 0.0336(11) 0.0293(10) 0.0441(13) -0.0060(10) -0.0132(10) -0.0010(8)
C24 0.0375(12) 0.0283(11) 0.0436(14) -0.0025(10) -0.0141(10) 0.0009(9)
C20 0.0667(16) 0.0392(13) 0.0540(16) -0.0140(12) -0.0255(13) -0.0085(11)
C21 0.0502(14) 0.0403(13) 0.0664(17) -0.0112(12) -0.0219(12) -0.0123(11)
C22 0.0405(12) 0.0348(12) 0.0489(14) -0.0076(10) -0.0133(10) -0.0047(9)
C18 0.0738(18) 0.0372(13) 0.0435(15) -0.0072(11) -0.0150(13) 0.0028(12)
C1 0.0355(12) 0.0372(12) 0.0503(14) -0.0146(11) -0.0082(10) -0.0068(9)
C6 0.0445(13) 0.0547(14) 0.0449(14) -0.0067(11) -0.0114(11) -0.0139(11)
C5 0.0356(12) 0.0713(18) 0.0690(18) -0.0277(16) -0.0072(12) -0.0152(12)
C4 0.0473(15) 0.0515(16) 0.091(2) -0.0143(16) -0.0242(15) 0.0042(12)
C3 0.0671(19) 0.0496(16) 0.091(2) 0.0099(16) -0.0197(17) 0.0022(14)
C2 0.0520(15) 0.0417(14) 0.0739(19) 0.0011(14) -0.0039(13) -0.0055(11)
C11 0.0713(18) 0.0623(17) 0.069(2) -0.0042(15) -0.0321(16) -0.0103(14)
C12 0.0634(16) 0.0475(14) 0.0564(17) -0.0166(13) -0.0202(13) -0.0057(12)

loop_
_atom_type_symbol
_atom_type_description
_atom_type_scat_dispersion_real
_atom_type_scat_dispersion_imag
_atom_type_scat_source
C C 0.0033 0.0016 'International Tables Vol C Tables 4.2.6.8 and 6.1.1.4'
H H 0.0000 0.0000 'International Tables Vol C Tables 4.2.6.8 and 6.1.1.4'
N N 0.0061 0.0033 'International Tables Vol C Tables 4.2.6.8 and 6.1.1.4'
O O 0.0106 0.0060 'International Tables Vol C Tables 4.2.6.8 and 6.1.1.4'

loop_
_geom_angle_atom_site_label_1
_geom_angle_atom_site_label_2
_geom_angle_atom_site_label_3
_geom_angle
_geom_angle_site_symmetry_1
_geom_angle_site_symmetry_3
_geom_angle_publ_flag
C18 N2 C17 123.2(2) . . ?
C18 N2 C25 119.6(3) . . ?
C17 N2 C25 117.2(3) . . ?
C20 C19 C24 120.0(2) . . ?
C20 C19 C18 120.1(2) . . ?
C24 C19 C18 120.0(2) . . ?
C11 C10 C9 119.5(2) . . ?
C11 C10 H8 120.2 . . ?
C9 C10 H8 120.2 . . ?
C10 C9 C8 120.7(2) . . ?
C10 C9 H7 119.7 . . ?
C8 C9 H7 119.7 . . ?
C9 C8 C7 119.7(2) . . ?
C9 C8 H6 120.2 . . ?
C7 C8 H6 120.2 . . ?
C12 C7 C8 119.6(2) . . ?
C12 C7 N1 119.64(19) . . ?
C8 C7 N1 120.7(2) . . ?
C13 N1 C7 118.92(16) . . ?
C13 N1 C1 118.16(19) . . ?
C7 N1 C1 117.15(17) . . ?
C14 C13 N1 121.6(2) . . ?
C14 C13 C23 119.0(2) . . ?
N1 C13 C23 119.45(19) . . ?
C13 C14 C15 121.6(2) . . ?
C13 C14 H11 119.2 . . ?
C15 C14 H11 119.2 . . ?
C16 C15 C14 121.2(2) . . ?
C16 C15 H12 119.4 . . ?
C14 C15 H12 119.4 . . ?
C15 C16 C24 119.0(2) . . ?
C15 C16 C17 119.6(2) . . ?
C24 C16 C17 121.4(2) . . ?
O2 C17 N2 119.8(3) . . ?
O2 C17 C16 122.7(3) . . ?
N2 C17 C16 117.5(2) . . ?
C26 C25 C27 128.6(4) . . ?
C26 C25 N2 114.6(3) . . ?
C27 C25 N2 114.0(3) . . ?
C26 C25 H16 95.5 . . ?
C27 C25 H16 95.5 . . ?
N2 C25 H16 95.5 . . ?
C25 C26 H17 109.5 . . ?
C25 C26 H19 109.5 . . ?
H17 C26 H19 109.5 . . ?
C25 C26 H18 109.5 . . ?
H17 C26 H18 109.5 . . ?
H19 C26 H18 109.5 . . ?
C25 C27 H20 109.5 . . ?
C25 C27 H22 109.5 . . ?
H20 C27 H22 109.5 . . ?
C25 C27 H21 109.5 . . ?
H20 C27 H21 109.5 . . ?
H22 C27 H21 109.5 . . ?
C22 C23 C24 118.4(2) . . ?
C22 C23 C13 123.3(2) . . ?
C24 C23 C13 118.23(19) . . ?
C19 C24 C16 119.3(2) . . ?
C19 C24 C23 119.8(2) . . ?
C16 C24 C23 120.8(2) . . ?
C19 C20 C21 120.4(2) . . ?
C19 C20 H13 119.8 . . ?
C21 C20 H13 119.8 . . ?
C22 C21 C20 120.5(2) . . ?
C22 C21 H14 119.8 . . ?
C20 C21 H14 119.8 . . ?
C21 C22 C23 120.8(2) . . ?
C21 C22 H15 119.6 . . ?
C23 C22 H15 119.6 . . ?
O1 C18 N2 120.4(3) . . ?
O1 C18 C19 121.1(3) . . ?
N2 C18 C19 118.5(2) . . ?
C2 C1 C6 119.7(2) . . ?
C2 C1 N1 121.4(2) . . ?
C6 C1 N1 119.0(2) . . ?
C1 C6 C5 119.5(2) . . ?
C1 C6 H5 120.3 . . ?
C5 C6 H5 120.3 . . ?
C4 C5 C6 120.5(2) . . ?
C4 C5 H4 119.8 . . ?
C6 C5 H4 119.8 . . ?
C5 C4 C3 119.9(2) . . ?
C5 C4 H3 120.0 . . ?
C3 C4 H3 120.0 . . ?
C4 C3 C2 120.5(3) . . ?
C4 C3 H2 119.7 . . ?
C2 C3 H2 119.7 . . ?
C1 C2 C3 120.0(3) . . ?
C1 C2 H1 120.0 . . ?
C3 C2 H1 120.0 . . ?
C10 C11 C12 120.6(3) . . ?
C10 C11 H9 119.7 . . ?
C12 C11 H9 119.7 . . ?
C7 C12 C11 119.8(2) . . ?
C7 C12 H10 120.1 . . ?
C11 C12 H10 120.1 . . ?

loop_
_geom_bond_atom_site_label_1
_geom_bond_atom_site_label_2
_geom_bond_distance
_geom_bond_site_symmetry_2
_geom_bond_publ_flag
O2 C17 1.211(3) . ?
O1 C18 1.219(3) . ?
N2 C18 1.389(4) . ?
N2 C17 1.392(4) . ?
N2 C25 1.501(4) . ?
C19 C20 1.369(4) . ?
C19 C24 1.404(3) . ?
C19 C18 1.487(4) . ?
C10 C11 1.368(4) . ?
C10 C9 1.370(4) . ?
C10 H8 0.9300 . ?
C9 C8 1.383(3) . ?
C9 H7 0.9300 . ?
C8 C7 1.384(3) . ?
C8 H6 0.9300 . ?
C7 C12 1.378(3) . ?
C7 N1 1.431(3) . ?
N1 C13 1.411(3) . ?
N1 C1 1.439(3) . ?
C13 C14 1.381(3) . ?
C13 C23 1.433(3) . ?
C14 C15 1.386(4) . ?
C14 H11 0.9300 . ?
C15 C16 1.373(3) . ?
C15 H12 0.9300 . ?
C16 C24 1.409(3) . ?
C16 C17 1.474(4) . ?
C25 C26 1.403(5) . ?
C25 C27 1.411(5) . ?
C25 H16 0.9800 . ?
C26 H17 0.9600 . ?
C26 H19 0.9600 . ?
C26 H18 0.9600 . ?
C27 H20 0.9600 . ?
C27 H22 0.9600 . ?
C27 H21 0.9600 . ?
C23 C22 1.402(3) . ?
C23 C24 1.421(3) . ?
C20 C21 1.399(4) . ?
C20 H13 0.9300 . ?
C21 C22 1.367(3) . ?
C21 H14 0.9300 . ?
C22 H15 0.9300 . ?
C1 C2 1.366(4) . ?
C1 C6 1.389(3) . ?
C6 C5 1.390(3) . ?
C6 H5 0.9300 . ?
C5 C4 1.358(4) . ?
C5 H4 0.9300 . ?
C4 C3 1.367(5) . ?
C4 H3 0.9300 . ?
C3 C2 1.385(4) . ?
C3 H2 0.9300 . ?
C2 H1 0.9300 . ?
C11 C12 1.386(4) . ?
C11 H9 0.9300 . ?
C12 H10 0.9300 . ?

loop_
_geom_torsion_atom_site_label_1
_geom_torsion_atom_site_label_2
_geom_torsion_atom_site_label_3
_geom_torsion_atom_site_label_4
_geom_torsion
_geom_torsion_site_symmetry_1
_geom_torsion_site_symmetry_2
_geom_torsion_site_symmetry_3
_geom_torsion_site_symmetry_4
_geom_torsion_publ_flag
C11 C10 C9 C8 0.9(4) . . . . ?
C10 C9 C8 C7 0.7(4) . . . . ?
C9 C8 C7 C12 -1.4(4) . . . . ?
C9 C8 C7 N1 177.3(2) . . . . ?
C12 C7 N1 C13 -61.4(3) . . . . ?
C8 C7 N1 C13 119.8(2) . . . . ?
C12 C7 N1 C1 145.8(2) . . . . ?
C8 C7 N1 C1 -32.9(3) . . . . ?
C7 N1 C13 C14 -30.4(3) . . . . ?
C1 N1 C13 C14 122.1(3) . . . . ?
C7 N1 C13 C23 149.3(2) . . . . ?
C1 N1 C13 C23 -58.2(3) . . . . ?
N1 C13 C14 C15 -176.8(2) . . . . ?
C23 C13 C14 C15 3.5(4) . . . . ?
C13 C14 C15 C16 -0.4(4) . . . . ?
C14 C15 C16 C24 -2.0(4) . . . . ?
C14 C15 C16 C17 178.4(2) . . . . ?
C18 N2 C17 O2 -179.6(3) . . . . ?
C25 N2 C17 O2 -1.4(4) . . . . ?
C18 N2 C17 C16 1.7(4) . . . . ?
C25 N2 C17 C16 179.9(2) . . . . ?
C15 C16 C17 O2 -0.8(4) . . . . ?
C24 C16 C17 O2 179.5(3) . . . . ?
C15 C16 C17 N2 177.8(2) . . . . ?
C24 C16 C17 N2 -1.8(4) . . . . ?
C18 N2 C25 C26 76.8(5) . . . . ?
C17 N2 C25 C26 -101.5(4) . . . . ?
C18 N2 C25 C27 -86.1(5) . . . . ?
C17 N2 C25 C27 95.6(5) . . . . ?
C14 C13 C23 C22 174.3(2) . . . . ?
N1 C13 C23 C22 -5.4(3) . . . . ?
C14 C13 C23 C24 -4.0(3) . . . . ?
N1 C13 C23 C24 176.31(18) . . . . ?
C20 C19 C24 C16 177.7(2) . . . . ?
C18 C19 C24 C16 -2.5(3) . . . . ?
C20 C19 C24 C23 -1.0(3) . . . . ?
C18 C19 C24 C23 178.81(17) . . . . ?
C15 C16 C24 C19 -177.4(2) . . . . ?
C17 C16 C24 C19 2.3(4) . . . . ?
C15 C16 C24 C23 1.3(4) . . . . ?
C17 C16 C24 C23 -179.03(19) . . . . ?
C22 C23 C24 C19 1.9(3) . . . . ?
C13 C23 C24 C19 -179.69(18) . . . . ?
C22 C23 C24 C16 -176.7(2) . . . . ?
C13 C23 C24 C16 1.7(3) . . . . ?
C24 C19 C20 C21 -0.8(3) . . . . ?
C18 C19 C20 C21 179.4(2) . . . . ?
C19 C20 C21 C22 1.6(4) . . . . ?
C20 C21 C22 C23 -0.7(3) . . . . ?
C24 C23 C22 C21 -1.1(3) . . . . ?
C13 C23 C22 C21 -179.4(2) . . . . ?
C17 N2 C18 O1 178.3(2) . . . . ?
C25 N2 C18 O1 0.1(4) . . . . ?
C17 N2 C18 C19 -1.9(4) . . . . ?
C25 N2 C18 C19 179.8(2) . . . . ?
C20 C19 C18 O1 1.9(4) . . . . ?
C24 C19 C18 O1 -177.9(2) . . . . ?
C20 C19 C18 N2 -177.9(2) . . . . ?
C24 C19 C18 N2 2.3(3) . . . . ?
C13 N1 C1 C2 -34.4(3) . . . . ?
C7 N1 C1 C2 118.6(3) . . . . ?
C13 N1 C1 C6 146.3(2) . . . . ?
C7 N1 C1 C6 -60.7(3) . . . . ?
C2 C1 C6 C5 -1.0(3) . . . . ?
N1 C1 C6 C5 178.27(19) . . . . ?
C1 C6 C5 C4 0.8(4) . . . . ?
C6 C5 C4 C3 -0.1(4) . . . . ?
C5 C4 C3 C2 -0.5(5) . . . . ?
C6 C1 C2 C3 0.5(4) . . . . ?
N1 C1 C2 C3 -178.8(2) . . . . ?
C4 C3 C2 C1 0.3(5) . . . . ?
C9 C10 C11 C12 -1.9(5) . . . . ?
C8 C7 C12 C11 0.5(4) . . . . ?
N1 C7 C12 C11 -178.3(2) . . . . ?
C10 C11 C12 C7 1.2(5) . . . . ?
